data_1519594
loop_
_publ_author_name
'Rousay, Esther'
'Frey, Jeremy G.'
'Coles, Simon J.'
'Hursthouse, Michael B.'

_publ_section_title
;
 6,7,9,10,12,13,15,16-Octahydro-benzo-1,4,7,10,13-pentaoxacyclopentadecin
;
_journal_name_full 'Crystal Structure Report Archive'
_journal_page_first 145
_journal_year 2004
_chemical_formula_sum 'C14 H20 O5'
_chemical_formula_weight 268.30
_space_group_IT_number 61
_symmetry_cell_setting orthorhombic
_symmetry_space_group_name_Hall '-P 2ac 2ab'
_symmetry_space_group_name_H-M 'P b c a'
_atom_sites_solution_hydrogens geom
_atom_sites_solution_primary direct
_atom_sites_solution_secondary difmap
_cell_angle_alpha 90.00
_cell_angle_beta 90.00
_cell_angle_gamma 90.00
_cell_formula_units_Z 8
_cell_length_a 16.4963(18)
_cell_length_b 8.325(3)
_cell_length_c 20.061(6)
_cell_measurement_reflns_used 3533
_cell_measurement_temperature 120(2)
_cell_measurement_theta_max 27.48
_cell_measurement_theta_min 2.91
_cell_volume 2755.0(13)
_computing_cell_refinement 'DENZO, COLLECT'
_computing_data_reduction 'DENZO, COLLECT'
_computing_molecular_graphics 'PLATON (Spek, 1990)'
_computing_structure_refinement 'SHELXL-97 (Sheldrick, 1997)'
_computing_structure_solution 'SHELXS-97 (Sheldrick, 1997)'
_diffrn_ambient_temperature 120(2)
_diffrn_detector_area_resol_mean 9.091
_diffrn_measured_fraction_theta_full 0.998
_diffrn_measured_fraction_theta_max 0.998
_diffrn_measurement_device_type 'Bruker-Nonius KappaCCD Area Detector'
_diffrn_measurement_method '\f and \w scans'
_diffrn_radiation_monochromator '10cm confocal mirrors'
_diffrn_radiation_source 'Bruker-Nonius FR591 rotating anode'
_diffrn_radiation_type MoK\a
_diffrn_radiation_wavelength 0.71073
_diffrn_reflns_av_R_equivalents 0.0905
_diffrn_reflns_av_sigmaI/netI 0.0670
_diffrn_reflns_limit_h_max 21
_diffrn_reflns_limit_h_min -19
_diffrn_reflns_limit_k_max 10
_diffrn_reflns_limit_k_min -9
_diffrn_reflns_limit_l_max 24
_diffrn_reflns_limit_l_min -26
_diffrn_reflns_number 20102
_diffrn_reflns_theta_full 27.50
_diffrn_reflns_theta_max 27.50
_diffrn_reflns_theta_min 2.92
_exptl_absorpt_coefficient_mu 0.098
_exptl_absorpt_correction_T_max 0.9981
_exptl_absorpt_correction_T_min 0.9760
_exptl_absorpt_correction_type multi-scan
_exptl_absorpt_process_details 'SADABS V2.10 (Sheldrick, G.M., 2003)'
_exptl_crystal_colour colourless
_exptl_crystal_density_diffrn 1.294
_exptl_crystal_density_method 'not measured'
_exptl_crystal_description plate
_exptl_crystal_F_000 1152
_exptl_crystal_size_max 0.25
_exptl_crystal_size_mid 0.17
_exptl_crystal_size_min 0.02
_refine_diff_density_max 0.212
_refine_diff_density_min -0.186
_refine_diff_density_rms 0.048
_refine_ls_extinction_coef 0.0049(8)
_refine_ls_extinction_expression Fc^*^=kFc[1+0.001xFc^2^\l^3^/sin(2\q)]^-1/4^
_refine_ls_extinction_method SHELXL
_refine_ls_goodness_of_fit_ref 0.974
_refine_ls_hydrogen_treatment constr
_refine_ls_matrix_type full
_refine_ls_number_parameters 173
_refine_ls_number_reflns 3155
_refine_ls_number_restraints 0
_refine_ls_restrained_S_all 0.974
_refine_ls_R_factor_all 0.0977
_refine_ls_R_factor_gt 0.0487
_refine_ls_shift/su_max 0.024
_refine_ls_shift/su_mean 0.003
_refine_ls_structure_factor_coef Fsqd
_refine_ls_weighting_details 'calc w=1/[\s^2^(Fo^2^)+(0.0458P)^2^+0.9768P] where P=(Fo^2^+2Fc^2^)/3'
_refine_ls_weighting_scheme calc
_refine_ls_wR_factor_gt 0.1008
_refine_ls_wR_factor_ref 0.1192
_reflns_number_gt 1990
_reflns_number_total 3155
_reflns_threshold_expression >2sigma(I)
_cod_data_source_file eCrystal-145.cif
_cod_data_source_block 04sjc0831
_cod_depositor_comments
;
Citation :
Rousay, Esther and Frey, Jeremy G. and Coles, Simon J. and 
Hursthouse, Michael B. (2004) 
University of Southampton, Crystal Structure Report Archive. 
(doi:10.5258/ecrystals/145)

More at:
http://ecrystals.chem.soton.ac.uk/145/

The following automatic conversions were performed:

'_symmetry_cell_setting' value 'Orthorhombic' changed to
'orthorhombic' according to the built-in table from CIF Core
dictionary named 'cif_core.dic' version 2.4.1 from 2010-06-29.

Automatic conversion script
Id: cif_fix_values 3271 2015-04-21 07:52:19Z andrius 
;
_cod_original_cell_volume 2755.0(14)
_cod_original_sg_symbol_H-M Pbca
_cod_database_code 1519594

loop_
_symmetry_equiv_pos_as_xyz
'x, y, z'
'-x+1/2, -y, z+1/2'
'-x, y+1/2, -z+1/2'
'x+1/2, -y+1/2, -z'
'-x, -y, -z'
'x-1/2, y, -z-1/2'
'x, -y-1/2, z-1/2'
'-x-1/2, y-1/2, z'

loop_
_atom_site_label
_atom_site_type_symbol
_atom_site_fract_x
_atom_site_fract_y
_atom_site_fract_z
_atom_site_U_iso_or_equiv
_atom_site_adp_type
_atom_site_occupancy
_atom_site_symmetry_multiplicity
_atom_site_calc_flag
_atom_site_refinement_flags
_atom_site_disorder_assembly
_atom_site_disorder_group
C1 C 0.10650(11) 0.6028(2) 0.15602(9) 0.0265(4) Uani 1 1 d . . .
C2 C 0.07667(12) 0.6156(2) 0.09181(10) 0.0346(5) Uani 1 1 d . . .
H2 H 0.0274 0.6713 0.0837 0.042 Uiso 1 1 calc R . .
C3 C 0.11916(13) 0.5466(3) 0.03925(10) 0.0414(5) Uani 1 1 d . . .
H3 H 0.0986 0.5546 -0.0049 0.050 Uiso 1 1 calc R . .
C4 C 0.19043(12) 0.4672(3) 0.05067(10) 0.0390(5) Uani 1 1 d . . .
H4 H 0.2188 0.4203 0.0144 0.047 Uiso 1 1 calc R . .
C5 C 0.22184(11) 0.4543(2) 0.11478(10) 0.0326(5) Uani 1 1 d . . .
H5 H 0.2715 0.3992 0.1223 0.039 Uiso 1 1 calc R . .
C6 C 0.18018(10) 0.5223(2) 0.16750(9) 0.0253(4) Uani 1 1 d . . .
C7 C -0.01388(11) 0.7071(2) 0.20599(9) 0.0300(4) Uani 1 1 d . . .
H7A H -0.0461 0.6209 0.1847 0.036 Uiso 1 1 calc R . .
H7B H -0.0184 0.8053 0.1784 0.036 Uiso 1 1 calc R . .
C8 C -0.04430(11) 0.7387(2) 0.27450(9) 0.0320(5) Uani 1 1 d . . .
H8A H -0.0061 0.8102 0.2984 0.038 Uiso 1 1 calc R . .
H8B H -0.0977 0.7928 0.2723 0.038 Uiso 1 1 calc R . .
C9 C -0.06303(11) 0.6089(3) 0.37886(9) 0.0335(5) Uani 1 1 d . . .
H9A H -0.0920 0.5139 0.3965 0.040 Uiso 1 1 calc R . .
H9B H -0.0973 0.7045 0.3870 0.040 Uiso 1 1 calc R . .
C10 C 0.01605(11) 0.6282(2) 0.41580(9) 0.0317(5) Uani 1 1 d . . .
H10A H 0.0478 0.7175 0.3963 0.038 Uiso 1 1 calc R . .
H10B H 0.0055 0.6532 0.4633 0.038 Uiso 1 1 calc R . .
C11 C 0.14053(11) 0.4944(2) 0.43276(10) 0.0330(5) Uani 1 1 d . . .
H11A H 0.1414 0.5122 0.4815 0.040 Uiso 1 1 calc R . .
H11B H 0.1675 0.5867 0.4109 0.040 Uiso 1 1 calc R . .
C12 C 0.18465(12) 0.3416(2) 0.41604(10) 0.0345(5) Uani 1 1 d . . .
H12A H 0.2370 0.3404 0.4402 0.041 Uiso 1 1 calc R . .
H12B H 0.1522 0.2494 0.4321 0.041 Uiso 1 1 calc R . .
C13 C 0.27036(11) 0.4037(2) 0.32405(10) 0.0335(5) Uani 1 1 d . . .
H13A H 0.3198 0.3469 0.3392 0.040 Uiso 1 1 calc R . .
H13B H 0.2715 0.5141 0.3423 0.040 Uiso 1 1 calc R . .
C14 C 0.26840(10) 0.4094(2) 0.24999(10) 0.0311(5) Uani 1 1 d . . .
H14A H 0.3207 0.4495 0.2323 0.037 Uiso 1 1 calc R . .
H14B H 0.2582 0.3011 0.2315 0.037 Uiso 1 1 calc R . .
O1 O 0.06936(7) 0.65908(15) 0.21157(6) 0.0291(3) Uani 1 1 d . . .
O2 O -0.05174(7) 0.59002(15) 0.30918(6) 0.0299(3) Uani 1 1 d . . .
O3 O 0.05977(7) 0.48216(16) 0.41035(6) 0.0315(3) Uani 1 1 d . . .
O4 O 0.19986(7) 0.32128(15) 0.34725(6) 0.0316(3) Uani 1 1 d . . .
O5 O 0.20375(7) 0.51684(14) 0.23245(6) 0.0270(3) Uani 1 1 d . . .

loop_
_atom_site_aniso_label
_atom_site_aniso_U_11
_atom_site_aniso_U_22
_atom_site_aniso_U_33
_atom_site_aniso_U_23
_atom_site_aniso_U_13
_atom_site_aniso_U_12
C1 0.0288(10) 0.0232(10) 0.0275(11) -0.0001(8) 0.0039(8) -0.0015(8)
C2 0.0376(11) 0.0346(12) 0.0317(12) 0.0051(9) -0.0015(9) -0.0014(9)
C3 0.0477(14) 0.0484(14) 0.0282(12) 0.0008(10) 0.0034(9) -0.0084(11)
C4 0.0414(12) 0.0410(13) 0.0346(12) -0.0074(9) 0.0140(9) -0.0087(10)
C5 0.0278(10) 0.0270(11) 0.0431(13) -0.0037(9) 0.0093(8) -0.0049(9)
C6 0.0272(10) 0.0182(9) 0.0306(11) 0.0008(8) 0.0021(7) -0.0052(8)
C7 0.0281(10) 0.0266(10) 0.0351(11) 0.0019(8) -0.0044(8) 0.0070(8)
C8 0.0301(10) 0.0271(10) 0.0388(12) 0.0002(9) -0.0006(8) 0.0064(9)
C9 0.0290(10) 0.0396(12) 0.0318(11) -0.0034(9) 0.0043(8) 0.0040(9)
C10 0.0336(11) 0.0310(11) 0.0306(11) -0.0054(8) 0.0016(8) 0.0028(9)
C11 0.0305(10) 0.0358(12) 0.0326(11) -0.0045(9) -0.0047(8) -0.0025(9)
C12 0.0362(11) 0.0332(12) 0.0340(12) 0.0037(9) -0.0059(8) -0.0012(9)
C13 0.0239(10) 0.0260(11) 0.0506(13) 0.0072(9) -0.0042(8) -0.0001(8)
C14 0.0222(9) 0.0243(10) 0.0467(12) 0.0043(9) 0.0026(8) 0.0038(8)
O1 0.0267(7) 0.0302(7) 0.0303(7) -0.0022(6) -0.0017(5) 0.0067(6)
O2 0.0316(7) 0.0286(8) 0.0295(7) -0.0014(6) -0.0007(5) 0.0001(6)
O3 0.0276(7) 0.0310(8) 0.0360(8) -0.0040(6) -0.0058(5) 0.0003(6)
O4 0.0322(7) 0.0249(7) 0.0377(8) 0.0006(6) 0.0013(6) -0.0028(6)
O5 0.0254(7) 0.0210(7) 0.0346(8) -0.0020(5) -0.0022(5) 0.0037(6)

loop_
_atom_type_symbol
_atom_type_description
_atom_type_scat_dispersion_real
_atom_type_scat_dispersion_imag
_atom_type_scat_source
C C 0.0033 0.0016 'International Tables Vol C Tables 4.2.6.8 and 6.1.1.4'
H H 0.0000 0.0000 'International Tables Vol C Tables 4.2.6.8 and 6.1.1.4'
O O 0.0106 0.0060 'International Tables Vol C Tables 4.2.6.8 and 6.1.1.4'

loop_
_geom_angle_atom_site_label_1
_geom_angle_atom_site_label_2
_geom_angle_atom_site_label_3
_geom_angle
_geom_angle_site_symmetry_1
_geom_angle_site_symmetry_3
O1 C1 C2 125.33(17) . .
O1 C1 C6 114.87(16) . .
C2 C1 C6 119.78(17) . .
C1 C2 C3 119.67(19) . .
C1 C2 H2 120.2 . .
C3 C2 H2 120.2 . .
C4 C3 C2 120.4(2) . .
C4 C3 H3 119.8 . .
C2 C3 H3 119.8 . .
C3 C4 C5 120.83(19) . .
C3 C4 H4 119.6 . .
C5 C4 H4 119.6 . .
C6 C5 C4 119.37(19) . .
C6 C5 H5 120.3 . .
C4 C5 H5 120.3 . .
O5 C6 C5 125.22(17) . .
O5 C6 C1 114.81(15) . .
C5 C6 C1 119.95(17) . .
O1 C7 C8 107.48(14) . .
O1 C7 H7A 110.2 . .
C8 C7 H7A 110.2 . .
O1 C7 H7B 110.2 . .
C8 C7 H7B 110.2 . .
H7A C7 H7B 108.5 . .
O2 C8 C7 109.07(15) . .
O2 C8 H8A 109.9 . .
C7 C8 H8A 109.9 . .
O2 C8 H8B 109.9 . .
C7 C8 H8B 109.9 . .
H8A C8 H8B 108.3 . .
O2 C9 C10 112.47(15) . .
O2 C9 H9A 109.1 . .
C10 C9 H9A 109.1 . .
O2 C9 H9B 109.1 . .
C10 C9 H9B 109.1 . .
H9A C9 H9B 107.8 . .
O3 C10 C9 108.09(15) . .
O3 C10 H10A 110.1 . .
C9 C10 H10A 110.1 . .
O3 C10 H10B 110.1 . .
C9 C10 H10B 110.1 . .
H10A C10 H10B 108.4 . .
O3 C11 C12 108.99(15) . .
O3 C11 H11A 109.9 . .
C12 C11 H11A 109.9 . .
O3 C11 H11B 109.9 . .
C12 C11 H11B 109.9 . .
H11A C11 H11B 108.3 . .
O4 C12 C11 113.91(16) . .
O4 C12 H12A 108.8 . .
C11 C12 H12A 108.8 . .
O4 C12 H12B 108.8 . .
C11 C12 H12B 108.8 . .
H12A C12 H12B 107.7 . .
O4 C13 C14 108.87(15) . .
O4 C13 H13A 109.9 . .
C14 C13 H13A 109.9 . .
O4 C13 H13B 109.9 . .
C14 C13 H13B 109.9 . .
H13A C13 H13B 108.3 . .
O5 C14 C13 106.33(15) . .
O5 C14 H14A 110.5 . .
C13 C14 H14A 110.5 . .
O5 C14 H14B 110.5 . .
C13 C14 H14B 110.5 . .
H14A C14 H14B 108.7 . .
C1 O1 C7 117.71(14) . .
C9 O2 C8 113.31(14) . .
C11 O3 C10 113.21(14) . .
C12 O4 C13 113.92(14) . .
C6 O5 C14 117.90(14) . .

loop_
_geom_bond_atom_site_label_1
_geom_bond_atom_site_label_2
_geom_bond_distance
_geom_bond_site_symmetry_2
C1 O1 1.355(2) .
C1 C2 1.383(3) .
C1 C6 1.407(3) .
C2 C3 1.391(3) .
C2 H2 0.9500 .
C3 C4 1.368(3) .
C3 H3 0.9500 .
C4 C5 1.391(3) .
C4 H4 0.9500 .
C5 C6 1.383(3) .
C5 H5 0.9500 .
C6 O5 1.361(2) .
C7 O1 1.435(2) .
C7 C8 1.487(3) .
C7 H7A 0.9900 .
C7 H7B 0.9900 .
C8 O2 1.425(2) .
C8 H8A 0.9900 .
C8 H8B 0.9900 .
C9 O2 1.419(2) .
C9 C10 1.509(3) .
C9 H9A 0.9900 .
C9 H9B 0.9900 .
C10 O3 1.418(2) .
C10 H10A 0.9900 .
C10 H10B 0.9900 .
C11 O3 1.410(2) .
C11 C12 1.503(3) .
C11 H11A 0.9900 .
C11 H11B 0.9900 .
C12 O4 1.413(2) .
C12 H12A 0.9900 .
C12 H12B 0.9900 .
C13 O4 1.428(2) .
C13 C14 1.487(3) .
C13 H13A 0.9900 .
C13 H13B 0.9900 .
C14 O5 1.436(2) .
C14 H14A 0.9900 .
C14 H14B 0.9900 .
